data_4087130
loop_
_publ_author_name
'Kiernicki, John J.'
'Staun, Selena L.'
'Zeller, Matthias'
'Bart, Suzanne C.'

_publ_section_title
;
 A Uranium(IV) Triamide Species with Br\/onsted Basic Ligand Character:
 Metal--Ligand Cooperativity in the f Block
;
_journal_issue 3
_journal_name_full Organometallics
_journal_page_first 665
_journal_paper_doi 10.1021/acs.organomet.6b00861
_journal_volume 36
_journal_year 2017
_chemical_formula_moiety 'C40 H61 Cl Li N3 O2 U'
_chemical_formula_sum 'C40 H61 Cl Li N3 O2 U'
_chemical_formula_weight 896.33
_space_group_crystal_system monoclinic
_space_group_IT_number 14
_space_group_name_Hall '-P 2ybc'
_space_group_name_H-M_alt 'P 1 21/c 1'
_symmetry_space_group_name_Hall '-P 2ybc'
_symmetry_space_group_name_H-M 'P 1 21/c 1'
_atom_sites_solution_hydrogens geom
_atom_sites_solution_primary direct
_atom_sites_solution_secondary difmap
_audit_creation_method SHELXL-2014/7
_cell_angle_alpha 90
_cell_angle_beta 92.952(8)
_cell_angle_gamma 90
_cell_formula_units_Z 4
_cell_length_a 13.5441(3)
_cell_length_b 16.7176(5)
_cell_length_c 17.3618(4)
_cell_measurement_reflns_used 27651
_cell_measurement_temperature 100(2)
_cell_measurement_theta_max 30.751
_cell_measurement_theta_min 1.505
_cell_volume 3925.93(17)
_computing_cell_refinement 'HKL3000 (Otwinowski & Minor, 1997)'
_computing_data_collection 'Nonius Collect (Nonius, 1998)'
_computing_data_reduction 'HKL3000 (Otwinowski & Minor, 1997)'
_computing_publication_material 'Encifer (Allen et al., 2004)'
_computing_structure_refinement
;  
SHELXL-2014/7 (Sheldrick, 2014), 
SHELXLE Rev714 (H\"ubschle et al., 2011)
;
_computing_structure_solution 'SHELXS-97 (Sheldrick, 2008)'
_diffrn_ambient_temperature 100(2)
_diffrn_measured_fraction_theta_full 0.988
_diffrn_measured_fraction_theta_max 0.851
_diffrn_measurement_device_type 'Nonius Kappa CCD diffractometer'
_diffrn_measurement_method '\w and \f scans'
_diffrn_radiation_monochromator graphite
_diffrn_radiation_type MoK\a
_diffrn_radiation_wavelength 0.71073
_diffrn_reflns_av_R_equivalents 0.0781
_diffrn_reflns_av_unetI/netI 0.0753
_diffrn_reflns_Laue_measured_fraction_full 0.988
_diffrn_reflns_Laue_measured_fraction_max 0.851
_diffrn_reflns_limit_h_max 15
_diffrn_reflns_limit_h_min -19
_diffrn_reflns_limit_k_max 21
_diffrn_reflns_limit_k_min -21
_diffrn_reflns_limit_l_max 24
_diffrn_reflns_limit_l_min -21
_diffrn_reflns_number 27651
_diffrn_reflns_point_group_measured_fraction_full 0.988
_diffrn_reflns_point_group_measured_fraction_max 0.851
_diffrn_reflns_theta_full 25.242
_diffrn_reflns_theta_max 30.751
_diffrn_reflns_theta_min 1.505
_diffrn_source 'fine focus X-ray tube'
_exptl_absorpt_coefficient_mu 4.239
_exptl_absorpt_correction_T_max 0.677
_exptl_absorpt_correction_T_min 0.43
_exptl_absorpt_correction_type multi-scan
_exptl_absorpt_process_details 'SCALEPACK (Otwinowski & Minor, 1997)'
_exptl_crystal_colour orange
_exptl_crystal_density_diffrn 1.516
_exptl_crystal_description plate
_exptl_crystal_F_000 1800
_exptl_crystal_size_max 0.500
_exptl_crystal_size_mid 0.400
_exptl_crystal_size_min 0.100
_refine_diff_density_max 1.480
_refine_diff_density_min -1.868
_refine_diff_density_rms 0.228
_refine_ls_extinction_method none
_refine_ls_goodness_of_fit_ref 1.022
_refine_ls_hydrogen_treatment constr
_refine_ls_matrix_type full
_refine_ls_number_parameters 444
_refine_ls_number_reflns 10419
_refine_ls_number_restraints 0
_refine_ls_restrained_S_all 1.022
_refine_ls_R_factor_all 0.0855
_refine_ls_R_factor_gt 0.0545
_refine_ls_shift/su_max 0.001
_refine_ls_shift/su_mean 0.000
_refine_ls_structure_factor_coef Fsqd
_refine_ls_weighting_details 'w=1/[\s^2^(Fo^2^)+(0.0656P)^2^+31.2320P] where P=(Fo^2^+2Fc^2^)/3'
_refine_ls_weighting_scheme calc
_refine_ls_wR_factor_gt 0.1278
_refine_ls_wR_factor_ref 0.1483
_reflns_Friedel_coverage 0.000
_reflns_number_gt 7695
_reflns_number_total 10419
_reflns_threshold_expression 'I > 2\s(I)'
_cod_data_source_file om6b00861_si_007.cif
_cod_data_source_block ss1190
_cod_database_code 4087130
_shelx_shelxl_version_number 2014/7
_shelx_space_group_comment
;
The symmetry employed for this shelxl refinement is uniquely defined
by the following loop, which should always be used as a source of
symmetry information in preference to the above space-group names.
They are only intended as comments.
;
_shelx_estimated_absorpt_t_min 0.226
_shelx_estimated_absorpt_t_max 0.677

loop_
_space_group_symop_operation_xyz
'x, y, z'
'-x, y+1/2, -z+1/2'
'-x, -y, -z'
'x, -y-1/2, z-1/2'

loop_
_atom_site_label
_atom_site_type_symbol
_atom_site_fract_x
_atom_site_fract_y
_atom_site_fract_z
_atom_site_U_iso_or_equiv
_atom_site_adp_type
_atom_site_occupancy
_atom_site_site_symmetry_order
_atom_site_calc_flag
_atom_site_refinement_flags_posn
_atom_site_refinement_flags_adp
U1 U 0.19753(2) 0.87068(2) 0.30486(2) 0.01646(8) Uani 1 1 d . .
Cl1 Cl 0.36633(12) 0.89801(11) 0.39499(9) 0.0249(3) Uani 1 1 d . .
O1 O 0.3283(4) 1.1142(3) 0.4346(3) 0.0291(11) Uani 1 1 d . .
N1 N 0.0641(4) 0.8311(4) 0.3730(3) 0.0220(12) Uani 1 1 d . .
C1 C 0.0790(6) 0.8751(4) 0.4470(4) 0.0273(15) Uani 1 1 d . .
H1A H 0.1443 0.8615 0.4719 0.033 Uiso 1 1 calc R U
H1B H 0.0272 0.8600 0.4825 0.033 Uiso 1 1 calc R U
Li1 Li 0.2744(10) 1.0065(7) 0.4423(7) 0.027(3) Uani 1 1 d . .
O2 O 0.2747(4) 0.9902(3) 0.5537(3) 0.0302(12) Uani 1 1 d . .
N2 N 0.1473(4) 0.9809(3) 0.3735(3) 0.0205(11) Uani 1 1 d . .
C2 C 0.0736(5) 0.9641(5) 0.4298(4) 0.0254(15) Uani 1 1 d . .
H2A H 0.0067 0.9786 0.4085 0.031 Uiso 1 1 calc R U
H2B H 0.0879 0.9954 0.4775 0.031 Uiso 1 1 calc R U
N3 N 0.2104(4) 0.9812(3) 0.2269(3) 0.0207(11) Uani 1 1 d . .
C3 C 0.1220(5) 1.0516(4) 0.3270(4) 0.0248(14) Uani 1 1 d . .
H3A H 0.1248 1.1000 0.3599 0.030 Uiso 1 1 calc R U
H3B H 0.0540 1.0464 0.3038 0.030 Uiso 1 1 calc R U
C4 C 0.1945(6) 1.0594(4) 0.2642(4) 0.0237(14) Uani 1 1 d . .
H4A H 0.1689 1.0983 0.2250 0.028 Uiso 1 1 calc R U
H4B H 0.2583 1.0799 0.2865 0.028 Uiso 1 1 calc R U
C5 C -0.0317(5) 0.8016(4) 0.3584(4) 0.0221(14) Uani 1 1 d . .
C6 C -0.0800(5) 0.7483(4) 0.4069(4) 0.0245(14) Uani 1 1 d . .
C7 C -0.1780(6) 0.7249(4) 0.3884(4) 0.0269(15) Uani 1 1 d . .
H7 H -0.2095 0.6896 0.4223 0.032 Uiso 1 1 calc R U
C8 C -0.2300(5) 0.7512(4) 0.3228(4) 0.0247(14) Uani 1 1 d . .
C9 C -0.1815(5) 0.7997(4) 0.2729(4) 0.0247(14) Uani 1 1 d . .
H9 H -0.2146 0.8153 0.2257 0.030 Uiso 1 1 calc R U
C10 C -0.0855(5) 0.8268(4) 0.2895(4) 0.0238(14) Uani 1 1 d . .
C11 C -0.0288(6) 0.7144(5) 0.4791(4) 0.0312(16) Uani 1 1 d . .
H11A H -0.0488 0.6585 0.4855 0.047 Uiso 1 1 calc R U
H11B H -0.0474 0.7456 0.5239 0.047 Uiso 1 1 calc R U
H11C H 0.0430 0.7170 0.4748 0.047 Uiso 1 1 calc R U
C12 C -0.3360(6) 0.7275(5) 0.3066(5) 0.0308(16) Uani 1 1 d . .
H12A H -0.3449 0.7081 0.2534 0.046 Uiso 1 1 calc R U
H12B H -0.3788 0.7740 0.3135 0.046 Uiso 1 1 calc R U
H12C H -0.3536 0.6850 0.3422 0.046 Uiso 1 1 calc R U
C13 C -0.0385(6) 0.8847(5) 0.2356(4) 0.0319(17) Uani 1 1 d . .
H13A H 0.0240 0.8624 0.2193 0.048 Uiso 1 1 calc R U
H13B H -0.0259 0.9356 0.2622 0.048 Uiso 1 1 calc R U
H13C H -0.0832 0.8936 0.1902 0.048 Uiso 1 1 calc R U
C14 C 0.2446(5) 0.9950(4) 0.1515(4) 0.0207(13) Uani 1 1 d . .
C15 C 0.3443(5) 1.0074(4) 0.1388(4) 0.0233(14) Uani 1 1 d . .
C16 C 0.3739(5) 1.0202(4) 0.0639(4) 0.0267(15) Uani 1 1 d . .
H16 H 0.4420 1.0279 0.0558 0.032 Uiso 1 1 calc R U
C17 C 0.3061(6) 1.0221(4) 0.0005(4) 0.0290(16) Uani 1 1 d . .
C18 C 0.2070(6) 1.0136(4) 0.0145(4) 0.0288(16) Uani 1 1 d . .
H18 H 0.1594 1.0167 -0.0276 0.035 Uiso 1 1 calc R U
C19 C 0.1749(6) 1.0007(4) 0.0885(4) 0.0245(14) Uani 1 1 d . .
C20 C 0.4211(5) 1.0100(5) 0.2046(4) 0.0275(15) Uani 1 1 d . .
H20A H 0.4851 0.9931 0.1863 0.041 Uiso 1 1 calc R U
H20B H 0.4016 0.9740 0.2457 0.041 Uiso 1 1 calc R U
H20C H 0.4265 1.0647 0.2246 0.041 Uiso 1 1 calc R U
C21 C 0.3389(6) 1.0332(5) -0.0810(4) 0.0333(17) Uani 1 1 d . .
H21A H 0.3504 0.9807 -0.1042 0.050 Uiso 1 1 calc R U
H21B H 0.4003 1.0644 -0.0798 0.050 Uiso 1 1 calc R U
H21C H 0.2874 1.0616 -0.1118 0.050 Uiso 1 1 calc R U
C22 C 0.0658(6) 0.9946(5) 0.1002(4) 0.0309(16) Uani 1 1 d . .
H22A H 0.0297 1.0294 0.0631 0.046 Uiso 1 1 calc R U
H22B H 0.0526 1.0113 0.1527 0.046 Uiso 1 1 calc R U
H22C H 0.0442 0.9391 0.0922 0.046 Uiso 1 1 calc R U
C23 C 0.3264(6) 0.7732(4) 0.2252(4) 0.0240(14) Uani 1 1 d . .
C24 C 0.2375(5) 0.7750(4) 0.1763(4) 0.0220(14) Uani 1 1 d . .
C25 C 0.1625(5) 0.7324(4) 0.2148(4) 0.0240(14) Uani 1 1 d . .
C26 C 0.2044(5) 0.7036(4) 0.2853(4) 0.0238(14) Uani 1 1 d . .
C27 C 0.3048(5) 0.7281(4) 0.2935(4) 0.0236(14) Uani 1 1 d . .
C28 C 0.4258(6) 0.8021(5) 0.2060(5) 0.0326(17) Uani 1 1 d . .
H28A H 0.4665 0.7566 0.1915 0.049 Uiso 1 1 calc R U
H28B H 0.4573 0.8291 0.2510 0.049 Uiso 1 1 calc R U
H28C H 0.4192 0.8398 0.1628 0.049 Uiso 1 1 calc R U
C29 C 0.2286(6) 0.8040(5) 0.0946(4) 0.0307(17) Uani 1 1 d . .
H29A H 0.2266 0.7580 0.0596 0.046 Uiso 1 1 calc R U
H29B H 0.2856 0.8376 0.0843 0.046 Uiso 1 1 calc R U
H29C H 0.1677 0.8352 0.0866 0.046 Uiso 1 1 calc R U
C30 C 0.0651(6) 0.7077(5) 0.1792(5) 0.0337(18) Uani 1 1 d . .
H30A H 0.0393 0.7502 0.1449 0.051 Uiso 1 1 calc R U
H30B H 0.0188 0.6982 0.2198 0.051 Uiso 1 1 calc R U
H30C H 0.0730 0.6585 0.1495 0.051 Uiso 1 1 calc R U
C31 C 0.1549(7) 0.6479(5) 0.3399(5) 0.0344(18) Uani 1 1 d . .
H31A H 0.0856 0.6635 0.3435 0.052 Uiso 1 1 calc R U
H31B H 0.1888 0.6512 0.3911 0.052 Uiso 1 1 calc R U
H31C H 0.1583 0.5929 0.3207 0.052 Uiso 1 1 calc R U
C32 C 0.3785(6) 0.7027(5) 0.3550(4) 0.0328(17) Uani 1 1 d . .
H32A H 0.4071 0.6512 0.3410 0.049 Uiso 1 1 calc R U
H32B H 0.3460 0.6972 0.4038 0.049 Uiso 1 1 calc R U
H32C H 0.4310 0.7430 0.3606 0.049 Uiso 1 1 calc R U
C33 C 0.4336(7) 1.1255(6) 0.4432(8) 0.057(3) Uani 1 1 d . .
H33A H 0.4634 1.1216 0.3924 0.068 Uiso 1 1 calc R U
H33B H 0.4637 1.0839 0.4776 0.068 Uiso 1 1 calc R U
C34 C 0.4511(9) 1.2043(6) 0.4763(7) 0.060(3) Uani 1 1 d . .
H34A H 0.5142 1.2270 0.4599 0.072 Uiso 1 1 calc R U
H34B H 0.4527 1.2023 0.5333 0.072 Uiso 1 1 calc R U
C35 C 0.3642(7) 1.2527(6) 0.4446(6) 0.045(2) Uani 1 1 d . .
H35A H 0.3789 1.2778 0.3949 0.055 Uiso 1 1 calc R U
H35B H 0.3466 1.2950 0.4813 0.055 Uiso 1 1 calc R U
C36 C 0.2813(7) 1.1918(5) 0.4337(6) 0.0393(19) Uani 1 1 d . .
H36A H 0.2352 1.1960 0.4760 0.047 Uiso 1 1 calc R U
H36B H 0.2437 1.2007 0.3840 0.047 Uiso 1 1 calc R U
C37 C 0.2654(9) 1.0547(6) 0.6072(5) 0.051(3) Uani 1 1 d . .
H37A H 0.1973 1.0763 0.6038 0.061 Uiso 1 1 calc R U
H37B H 0.3118 1.0984 0.5959 0.061 Uiso 1 1 calc R U
C38 C 0.2895(10) 1.0210(7) 0.6861(5) 0.061(3) Uani 1 1 d . .
H38A H 0.2284 1.0092 0.7130 0.073 Uiso 1 1 calc R U
H38B H 0.3308 1.0586 0.7178 0.073 Uiso 1 1 calc R U
C39 C 0.3453(8) 0.9453(5) 0.6704(5) 0.042(2) Uani 1 1 d . .
H39A H 0.4166 0.9561 0.6653 0.050 Uiso 1 1 calc R U
H39B H 0.3374 0.9052 0.7116 0.050 Uiso 1 1 calc R U
C40 C 0.2967(7) 0.9185(5) 0.5955(4) 0.0330(17) Uani 1 1 d . .
H40A H 0.3417 0.8840 0.5671 0.040 Uiso 1 1 calc R U
H40B H 0.2354 0.8883 0.6044 0.040 Uiso 1 1 calc R U

loop_
_atom_site_aniso_label
_atom_site_aniso_U_11
_atom_site_aniso_U_22
_atom_site_aniso_U_33
_atom_site_aniso_U_23
_atom_site_aniso_U_13
_atom_site_aniso_U_12
U1 0.01396(12) 0.02177(13) 0.01356(11) -0.00182(9) -0.00025(8) 0.00094(9)
Cl1 0.0188(7) 0.0324(8) 0.0227(7) -0.0058(7) -0.0052(6) 0.0044(7)
O1 0.025(3) 0.028(3) 0.034(3) -0.003(2) -0.003(2) -0.002(2)
N1 0.018(3) 0.032(3) 0.015(2) -0.003(2) -0.005(2) -0.002(2)
C1 0.028(4) 0.037(4) 0.017(3) 0.002(3) 0.003(3) -0.006(3)
Li1 0.034(7) 0.025(6) 0.022(6) -0.001(5) -0.001(5) 0.000(5)
O2 0.037(3) 0.031(3) 0.022(2) -0.004(2) -0.004(2) 0.007(2)
N2 0.016(3) 0.028(3) 0.017(3) 0.000(2) 0.001(2) -0.001(2)
C2 0.020(3) 0.038(4) 0.018(3) -0.004(3) -0.002(3) 0.003(3)
N3 0.019(3) 0.027(3) 0.016(3) -0.006(2) 0.003(2) 0.001(2)
C3 0.026(4) 0.027(3) 0.021(3) -0.001(3) -0.003(3) 0.009(3)
C4 0.031(4) 0.021(3) 0.019(3) -0.004(3) 0.004(3) 0.000(3)
C5 0.016(3) 0.027(3) 0.023(3) -0.009(3) 0.000(3) 0.000(3)
C6 0.021(3) 0.029(4) 0.023(3) 0.001(3) 0.002(3) 0.005(3)
C7 0.028(4) 0.027(4) 0.027(4) -0.008(3) 0.010(3) -0.007(3)
C8 0.019(3) 0.025(3) 0.030(4) -0.004(3) 0.004(3) -0.002(3)
C9 0.021(3) 0.028(4) 0.024(3) -0.003(3) -0.005(3) 0.006(3)
C10 0.026(4) 0.026(3) 0.019(3) -0.001(3) 0.000(3) -0.001(3)
C11 0.032(4) 0.035(4) 0.027(4) 0.007(3) 0.007(3) 0.001(3)
C12 0.024(4) 0.031(4) 0.037(4) -0.008(3) -0.003(3) -0.004(3)
C13 0.027(4) 0.044(5) 0.024(3) 0.006(3) 0.002(3) -0.003(3)
C14 0.028(4) 0.018(3) 0.016(3) 0.000(2) 0.000(3) 0.002(3)
C15 0.026(4) 0.026(3) 0.017(3) 0.000(3) -0.002(3) 0.000(3)
C16 0.020(3) 0.032(4) 0.028(4) 0.000(3) 0.004(3) 0.000(3)
C17 0.036(4) 0.026(4) 0.026(4) -0.004(3) 0.014(3) 0.000(3)
C18 0.044(5) 0.024(4) 0.018(3) 0.003(3) 0.001(3) 0.002(3)
C19 0.031(4) 0.021(3) 0.021(3) 0.000(3) 0.004(3) 0.000(3)
C20 0.022(4) 0.032(4) 0.028(4) 0.000(3) 0.002(3) 0.001(3)
C21 0.039(5) 0.036(4) 0.026(4) -0.001(3) 0.007(3) 0.001(3)
C22 0.027(4) 0.047(5) 0.018(3) 0.003(3) 0.000(3) 0.004(3)
C23 0.030(4) 0.021(3) 0.021(3) -0.007(3) 0.005(3) 0.003(3)
C24 0.020(3) 0.031(4) 0.015(3) -0.008(3) 0.000(2) 0.001(3)
C25 0.021(3) 0.025(3) 0.026(3) -0.005(3) -0.003(3) 0.001(3)
C26 0.026(4) 0.021(3) 0.025(3) -0.002(3) 0.003(3) 0.001(3)
C27 0.027(4) 0.017(3) 0.027(3) -0.006(3) -0.004(3) 0.003(3)
C28 0.030(4) 0.029(4) 0.039(4) -0.006(3) 0.008(3) 0.005(3)
C29 0.043(5) 0.030(4) 0.020(3) 0.000(3) 0.003(3) 0.004(3)
C30 0.020(4) 0.042(4) 0.039(4) -0.013(4) -0.002(3) -0.002(3)
C31 0.037(4) 0.031(4) 0.036(4) 0.002(3) 0.008(4) 0.000(3)
C32 0.036(4) 0.034(4) 0.027(4) -0.002(3) -0.008(3) 0.009(3)
C33 0.022(4) 0.050(6) 0.097(9) -0.009(6) -0.012(5) 0.000(4)
C34 0.064(7) 0.044(6) 0.069(7) 0.009(5) -0.023(6) -0.016(5)
C35 0.054(6) 0.038(5) 0.045(5) -0.007(4) 0.016(4) -0.003(4)
C36 0.037(5) 0.032(4) 0.049(5) -0.003(4) 0.000(4) 0.006(4)
C37 0.077(7) 0.045(5) 0.030(4) -0.004(4) -0.007(4) 0.027(5)
C38 0.102(10) 0.053(6) 0.028(5) -0.005(4) 0.002(5) 0.025(6)
C39 0.056(6) 0.044(5) 0.024(4) -0.001(3) -0.006(4) 0.007(4)
C40 0.043(5) 0.028(4) 0.028(4) 0.002(3) 0.004(3) -0.005(3)

loop_
_atom_type_symbol
_atom_type_description
_atom_type_scat_dispersion_real
_atom_type_scat_dispersion_imag
_atom_type_scat_source
C C 0.0033 0.0016 'International Tables Vol C Tables 4.2.6.8 and 6.1.1.4'
H H 0.0000 0.0000 'International Tables Vol C Tables 4.2.6.8 and 6.1.1.4'
Li Li -0.0003 0.0001 'International Tables Vol C Tables 4.2.6.8 and 6.1.1.4'
N N 0.0061 0.0033 'International Tables Vol C Tables 4.2.6.8 and 6.1.1.4'
O O 0.0106 0.0060 'International Tables Vol C Tables 4.2.6.8 and 6.1.1.4'
Cl Cl 0.1484 0.1585 'International Tables Vol C Tables 4.2.6.8 and 6.1.1.4'
U U -9.6767 9.6646 'International Tables Vol C Tables 4.2.6.8 and 6.1.1.4'

loop_
_geom_angle_atom_site_label_1
_geom_angle_atom_site_label_2
_geom_angle_atom_site_label_3
_geom_angle
N3 U1 N1 128.1(2)
N3 U1 N2 72.38(19)
N1 U1 N2 72.9(2)
N3 U1 Cl1 96.64(15)
N1 U1 Cl1 114.04(14)
N2 U1 Cl1 80.34(14)
N3 U1 C27 125.8(2)
N1 U1 C27 102.4(2)
N2 U1 C27 151.6(2)
Cl1 U1 C27 76.22(15)
N3 U1 C23 96.2(2)
N1 U1 C23 127.6(2)
N2 U1 C23 157.4(2)
Cl1 U1 C23 81.74(16)
C27 U1 C23 29.9(2)
N3 U1 C26 136.16(19)
N1 U1 C26 79.0(2)
N2 U1 C26 149.7(2)
Cl1 U1 C26 101.67(16)
C27 U1 C26 29.3(2)
C23 U1 C26 48.6(2)
N3 U1 C25 110.4(2)
N1 U1 C25 86.3(2)
N2 U1 C25 153.2(2)
Cl1 U1 C25 124.41(15)
C27 U1 C25 48.4(2)
C23 U1 C25 48.8(2)
C26 U1 C25 28.9(2)
N3 U1 C24 88.07(19)
N1 U1 C24 115.5(2)
N2 U1 C24 158.7(2)
Cl1 U1 C24 110.96(14)
C27 U1 C24 48.8(2)
C23 U1 C24 29.6(2)
C26 U1 C24 48.2(2)
C25 U1 C24 29.5(2)
N3 U1 C1 121.46(19)
N1 U1 C1 28.68(19)
N2 U1 C1 51.40(19)
Cl1 U1 C1 89.55(15)
C27 U1 C1 112.2(2)
C23 U1 C1 142.1(2)
C26 U1 C1 98.3(2)
C25 U1 C1 113.1(2)
C24 U1 C1 142.5(2)
N3 U1 Li1 81.2(2)
N1 U1 Li1 92.9(3)
N2 U1 Li1 36.8(3)
Cl1 U1 Li1 43.6(2)
C27 U1 Li1 118.3(3)
C23 U1 Li1 123.7(3)
C26 U1 Li1 137.1(3)
C25 U1 Li1 165.8(3)
C24 U1 Li1 149.9(3)
C1 U1 Li1 64.4(3)
Li1 Cl1 U1 83.6(3)
C33 O1 C36 108.5(6)
C33 O1 Li1 119.1(6)
C36 O1 Li1 131.5(6)
C5 N1 C1 114.5(5)
C5 N1 U1 138.8(4)
C1 N1 U1 103.1(4)
N1 C1 C2 108.1(5)
N1 C1 U1 48.2(3)
C2 C1 U1 83.4(4)
N1 C1 H1A 110.1
C2 C1 H1A 110.1
U1 C1 H1A 81.4
N1 C1 H1B 110.1
C2 C1 H1B 110.1
U1 C1 H1B 158.1
H1A C1 H1B 108.4
O1 Li1 O2 102.4(6)
O1 Li1 N2 116.8(6)
O2 Li1 N2 119.8(7)
O1 Li1 Cl1 118.5(6)
O2 Li1 Cl1 105.2(6)
N2 Li1 Cl1 94.4(5)
O1 Li1 U1 131.9(5)
O2 Li1 U1 125.7(5)
N2 Li1 U1 41.6(3)
Cl1 Li1 U1 52.9(2)
C40 O2 C37 109.0(6)
C40 O2 Li1 127.7(6)
C37 O2 Li1 122.8(6)
C2 N2 C3 112.2(5)
C2 N2 Li1 103.2(5)
C3 N2 Li1 108.2(5)
C2 N2 U1 114.8(4)
C3 N2 U1 115.2(4)
Li1 N2 U1 101.6(4)
N2 C2 C1 107.1(6)
N2 C2 H2A 110.3
C1 C2 H2A 110.3
N2 C2 H2B 110.3
C1 C2 H2B 110.3
H2A C2 H2B 108.6
C14 N3 C4 108.6(5)
C14 N3 U1 134.9(4)
C4 N3 U1 115.8(4)
N2 C3 C4 109.1(5)
N2 C3 H3A 109.9
C4 C3 H3A 109.9
N2 C3 H3B 109.9
C4 C3 H3B 109.9
H3A C3 H3B 108.3
N3 C4 C3 110.7(6)
N3 C4 H4A 109.5
C3 C4 H4A 109.5
N3 C4 H4B 109.5
C3 C4 H4B 109.5
H4A C4 H4B 108.1
N1 C5 C6 124.7(6)
N1 C5 C10 118.3(6)
C6 C5 C10 117.0(6)
C7 C6 C5 120.1(6)
C7 C6 C11 118.2(6)
C5 C6 C11 121.7(6)
C8 C7 C6 122.5(7)
C8 C7 H7 118.8
C6 C7 H7 118.8
C9 C8 C7 117.8(7)
C9 C8 C12 121.3(7)
C7 C8 C12 120.9(7)
C8 C9 C10 122.1(7)
C8 C9 H9 118.9
C10 C9 H9 118.9
C9 C10 C5 120.4(6)
C9 C10 C13 120.0(6)
C5 C10 C13 119.6(6)
C6 C11 H11A 109.5
C6 C11 H11B 109.5
H11A C11 H11B 109.5
C6 C11 H11C 109.5
H11A C11 H11C 109.5
H11B C11 H11C 109.5
C8 C12 H12A 109.5
C8 C12 H12B 109.5
H12A C12 H12B 109.5
C8 C12 H12C 109.5
H12A C12 H12C 109.5
H12B C12 H12C 109.5
C10 C13 H13A 109.5
C10 C13 H13B 109.5
H13A C13 H13B 109.5
C10 C13 H13C 109.5
H13A C13 H13C 109.5
H13B C13 H13C 109.5
C15 C14 C19 118.9(6)
C15 C14 N3 122.0(6)
C19 C14 N3 119.0(6)
C14 C15 C16 119.7(6)
C14 C15 C20 121.4(6)
C16 C15 C20 118.8(6)
C17 C16 C15 122.0(7)
C17 C16 H16 119.0
C15 C16 H16 119.0
C18 C17 C16 117.6(7)
C18 C17 C21 120.7(7)
C16 C17 C21 121.7(7)
C17 C18 C19 121.9(7)
C17 C18 H18 119.0
C19 C18 H18 119.0
C18 C19 C14 119.8(7)
C18 C19 C22 119.2(7)
C14 C19 C22 121.0(6)
C15 C20 H20A 109.5
C15 C20 H20B 109.5
H20A C20 H20B 109.5
C15 C20 H20C 109.5
H20A C20 H20C 109.5
H20B C20 H20C 109.5
C17 C21 H21A 109.5
C17 C21 H21B 109.5
H21A C21 H21B 109.5
C17 C21 H21C 109.5
H21A C21 H21C 109.5
H21B C21 H21C 109.5
C19 C22 H22A 109.5
C19 C22 H22B 109.5
H22A C22 H22B 109.5
C19 C22 H22C 109.5
H22A C22 H22C 109.5
H22B C22 H22C 109.5
C24 C23 C27 107.3(6)
C24 C23 C28 127.0(7)
C27 C23 C28 125.3(7)
C24 C23 U1 75.8(4)
C27 C23 U1 75.0(4)
C28 C23 U1 121.1(5)
C25 C24 C23 107.8(6)
C25 C24 C29 125.3(6)
C23 C24 C29 126.2(7)
C25 C24 U1 75.1(4)
C23 C24 U1 74.6(4)
C29 C24 U1 123.8(5)
C26 C25 C24 108.2(6)
C26 C25 C30 125.2(7)
C24 C25 C30 125.4(7)
C26 C25 U1 75.5(4)
C24 C25 U1 75.4(4)
C30 C25 U1 125.4(5)
C25 C26 C27 109.2(6)
C25 C26 C31 125.8(7)
C27 C26 C31 124.7(7)
C25 C26 U1 75.6(4)
C27 C26 U1 74.8(4)
C31 C26 U1 121.2(5)
C26 C27 C23 107.6(6)
C26 C27 C32 126.4(7)
C23 C27 C32 125.5(7)
C26 C27 U1 75.9(4)
C23 C27 U1 75.1(4)
C32 C27 U1 121.6(5)
C23 C28 H28A 109.5
C23 C28 H28B 109.5
H28A C28 H28B 109.5
C23 C28 H28C 109.5
H28A C28 H28C 109.5
H28B C28 H28C 109.5
C24 C29 H29A 109.5
C24 C29 H29B 109.5
H29A C29 H29B 109.5
C24 C29 H29C 109.5
H29A C29 H29C 109.5
H29B C29 H29C 109.5
C25 C30 H30A 109.5
C25 C30 H30B 109.5
H30A C30 H30B 109.5
C25 C30 H30C 109.5
H30A C30 H30C 109.5
H30B C30 H30C 109.5
C26 C31 H31A 109.5
C26 C31 H31B 109.5
H31A C31 H31B 109.5
C26 C31 H31C 109.5
H31A C31 H31C 109.5
H31B C31 H31C 109.5
C27 C32 H32A 109.5
C27 C32 H32B 109.5
H32A C32 H32B 109.5
C27 C32 H32C 109.5
H32A C32 H32C 109.5
H32B C32 H32C 109.5
O1 C33 C34 107.5(8)
O1 C33 H33A 110.2
C34 C33 H33A 110.2
O1 C33 H33B 110.2
C34 C33 H33B 110.2
H33A C33 H33B 108.5
C33 C34 C35 103.5(8)
C33 C34 H34A 111.1
C35 C34 H34A 111.1
C33 C34 H34B 111.1
C35 C34 H34B 111.1
H34A C34 H34B 109.0
C34 C35 C36 104.1(7)
C34 C35 H35A 110.9
C36 C35 H35A 110.9
C34 C35 H35B 110.9
C36 C35 H35B 110.9
H35A C35 H35B 108.9
O1 C36 C35 106.1(7)
O1 C36 H36A 110.5
C35 C36 H36A 110.5
O1 C36 H36B 110.5
C35 C36 H36B 110.5
H36A C36 H36B 108.7
O2 C37 C38 106.6(7)
O2 C37 H37A 110.4
C38 C37 H37A 110.4
O2 C37 H37B 110.4
C38 C37 H37B 110.4
H37A C37 H37B 108.6
C37 C38 C39 103.8(7)
C37 C38 H38A 111.0
C39 C38 H38A 111.0
C37 C38 H38B 111.0
C39 C38 H38B 111.0
H38A C38 H38B 109.0
C40 C39 C38 101.9(8)
C40 C39 H39A 111.4
C38 C39 H39A 111.4
C40 C39 H39B 111.4
C38 C39 H39B 111.4
H39A C39 H39B 109.3
O2 C40 C39 105.2(6)
O2 C40 H40A 110.7
C39 C40 H40A 110.7
O2 C40 H40B 110.7
C39 C40 H40B 110.7
H40A C40 H40B 108.8

loop_
_geom_bond_atom_site_label_1
_geom_bond_atom_site_label_2
_geom_bond_distance
U1 N3 2.302(6)
U1 N1 2.307(6)
U1 N2 2.316(6)
U1 Cl1 2.7414(16)
U1 C27 2.803(7)
U1 C23 2.804(7)
U1 C26 2.816(7)
U1 C25 2.817(7)
U1 C24 2.821(6)
U1 C1 3.014(7)
U1 Li1 3.417(12)
Cl1 Li1 2.370(13)
O1 C33 1.439(10)
O1 C36 1.445(9)
O1 Li1 1.950(14)
N1 C5 1.399(9)
N1 C1 1.485(9)
C1 C2 1.519(10)
C1 H1A 0.9900
C1 H1B 0.9900
Li1 O2 1.954(13)
Li1 N2 2.089(14)
O2 C40 1.425(9)
O2 C37 1.432(10)
N2 C2 1.459(8)
N2 C3 1.462(9)
C2 H2A 0.9900
C2 H2B 0.9900
N3 C14 1.430(8)
N3 C4 1.480(8)
C3 C4 1.510(9)
C3 H3A 0.9900
C3 H3B 0.9900
C4 H4A 0.9900
C4 H4B 0.9900
C5 C6 1.410(10)
C5 C10 1.433(10)
C6 C7 1.404(10)
C6 C11 1.512(10)
C7 C8 1.381(11)
C7 H7 0.9500
C8 C9 1.378(10)
C8 C12 1.502(10)
C9 C10 1.393(10)
C9 H9 0.9500
C10 C13 1.509(10)
C11 H11A 0.9800
C11 H11B 0.9800
C11 H11C 0.9800
C12 H12A 0.9800
C12 H12B 0.9800
C12 H12C 0.9800
C13 H13A 0.9800
C13 H13B 0.9800
C13 H13C 0.9800
C14 C15 1.395(10)
C14 C19 1.409(10)
C15 C16 1.397(9)
C15 C20 1.505(10)
C16 C17 1.397(11)
C16 H16 0.9500
C17 C18 1.383(11)
C17 C21 1.517(10)
C18 C19 1.395(9)
C18 H18 0.9500
C19 C22 1.505(10)
C20 H20A 0.9800
C20 H20B 0.9800
C20 H20C 0.9800
C21 H21A 0.9800
C21 H21B 0.9800
C21 H21C 0.9800
C22 H22A 0.9800
C22 H22B 0.9800
C22 H22C 0.9800
C23 C24 1.437(10)
C23 C27 1.447(10)
C23 C28 1.485(10)
C24 C25 1.434(10)
C24 C29 1.497(9)
C25 C26 1.408(10)
C25 C30 1.486(10)
C26 C27 1.420(10)
C26 C31 1.509(10)
C27 C32 1.485(10)
C28 H28A 0.9800
C28 H28B 0.9800
C28 H28C 0.9800
C29 H29A 0.9800
C29 H29B 0.9800
C29 H29C 0.9800
C30 H30A 0.9800
C30 H30B 0.9800
C30 H30C 0.9800
C31 H31A 0.9800
C31 H31B 0.9800
C31 H31C 0.9800
C32 H32A 0.9800
C32 H32B 0.9800
C32 H32C 0.9800
C33 C34 1.453(14)
C33 H33A 0.9900
C33 H33B 0.9900
C34 C35 1.508(14)
C34 H34A 0.9900
C34 H34B 0.9900
C35 C36 1.521(13)
C35 H35A 0.9900
C35 H35B 0.9900
C36 H36A 0.9900
C36 H36B 0.9900
C37 C38 1.501(12)
C37 H37A 0.9900
C37 H37B 0.9900
C38 C39 1.506(13)
C38 H38A 0.9900
C38 H38B 0.9900
C39 C40 1.495(11)
C39 H39A 0.9900
C39 H39B 0.9900
C40 H40A 0.9900
C40 H40B 0.9900

loop_
_geom_torsion_atom_site_label_1
_geom_torsion_atom_site_label_2
_geom_torsion_atom_site_label_3
_geom_torsion_atom_site_label_4
_geom_torsion
C5 N1 C1 C2 -99.8(7)
U1 N1 C1 C2 62.9(6)
C5 N1 C1 U1 -162.7(7)
C3 N2 C2 C1 154.3(6)
Li1 N2 C2 C1 -89.4(6)
U1 N2 C2 C1 20.3(6)
N1 C1 C2 N2 -56.0(7)
U1 C1 C2 N2 -14.1(5)
C2 N2 C3 C4 -173.2(6)
Li1 N2 C3 C4 73.5(7)
U1 N2 C3 C4 -39.4(7)
C14 N3 C4 C3 156.9(6)
U1 N3 C4 C3 -31.3(7)
N2 C3 C4 N3 45.1(8)
C1 N1 C5 C6 -58.1(9)
U1 N1 C5 C6 147.9(6)
C1 N1 C5 C10 121.8(7)
U1 N1 C5 C10 -32.2(10)
N1 C5 C6 C7 177.3(6)
C10 C5 C6 C7 -2.6(10)
N1 C5 C6 C11 -3.2(11)
C10 C5 C6 C11 176.9(6)
C5 C6 C7 C8 1.0(11)
C11 C6 C7 C8 -178.5(7)
C6 C7 C8 C9 2.5(11)
C6 C7 C8 C12 -177.5(7)
C7 C8 C9 C10 -4.5(10)
C12 C8 C9 C10 175.5(7)
C8 C9 C10 C5 2.9(11)
C8 C9 C10 C13 -175.6(7)
N1 C5 C10 C9 -179.2(6)
C6 C5 C10 C9 0.7(10)
N1 C5 C10 C13 -0.7(10)
C6 C5 C10 C13 179.2(6)
C4 N3 C14 C15 85.2(8)
U1 N3 C14 C15 -84.4(8)
C4 N3 C14 C19 -91.2(7)
U1 N3 C14 C19 99.2(7)
C19 C14 C15 C16 -3.9(10)
N3 C14 C15 C16 179.7(6)
C19 C14 C15 C20 174.0(6)
N3 C14 C15 C20 -2.4(10)
C14 C15 C16 C17 0.8(11)
C20 C15 C16 C17 -177.2(7)
C15 C16 C17 C18 2.3(11)
C15 C16 C17 C21 -177.9(7)
C16 C17 C18 C19 -2.4(11)
C21 C17 C18 C19 177.8(7)
C17 C18 C19 C14 -0.8(11)
C17 C18 C19 C22 178.1(7)
C15 C14 C19 C18 3.9(10)
N3 C14 C19 C18 -179.6(6)
C15 C14 C19 C22 -174.9(7)
N3 C14 C19 C22 1.6(10)
C27 C23 C24 C25 0.7(7)
C28 C23 C24 C25 173.2(7)
U1 C23 C24 C25 -68.4(5)
C27 C23 C24 C29 -170.1(6)
C28 C23 C24 C29 2.5(11)
U1 C23 C24 C29 120.9(7)
C27 C23 C24 U1 69.0(4)
C28 C23 C24 U1 -118.4(7)
C23 C24 C25 C26 -1.0(8)
C29 C24 C25 C26 169.8(7)
U1 C24 C25 C26 -69.0(5)
C23 C24 C25 C30 -168.7(7)
C29 C24 C25 C30 2.2(11)
U1 C24 C25 C30 123.3(7)
C23 C24 C25 U1 68.0(5)
C29 C24 C25 U1 -121.2(7)
C24 C25 C26 C27 1.0(8)
C30 C25 C26 C27 168.7(7)
U1 C25 C26 C27 -67.9(5)
C24 C25 C26 C31 -172.8(7)
C30 C25 C26 C31 -5.1(12)
U1 C25 C26 C31 118.2(7)
C24 C25 C26 U1 69.0(5)
C30 C25 C26 U1 -123.4(7)
C25 C26 C27 C23 -0.6(8)
C31 C26 C27 C23 173.3(7)
U1 C26 C27 C23 -69.0(5)
C25 C26 C27 C32 -172.5(7)
C31 C26 C27 C32 1.4(11)
U1 C26 C27 C32 119.1(7)
C25 C26 C27 U1 68.4(5)
C31 C26 C27 U1 -117.7(7)
C24 C23 C27 C26 0.0(7)
C28 C23 C27 C26 -172.7(6)
U1 C23 C27 C26 69.6(5)
C24 C23 C27 C32 171.9(6)
C28 C23 C27 C32 -0.8(11)
U1 C23 C27 C32 -118.5(7)
C24 C23 C27 U1 -69.6(5)
C28 C23 C27 U1 117.7(7)
C36 O1 C33 C34 21.2(12)
Li1 O1 C33 C34 -149.6(8)
O1 C33 C34 C35 -31.7(12)
C33 C34 C35 C36 29.8(11)
C33 O1 C36 C35 -1.5(10)
Li1 O1 C36 C35 167.7(7)
C34 C35 C36 O1 -17.6(10)
C40 O2 C37 C38 3.6(11)
Li1 O2 C37 C38 -168.7(8)
O2 C37 C38 C39 19.2(12)
C37 C38 C39 C40 -33.3(11)
C37 O2 C40 C39 -25.3(9)
Li1 O2 C40 C39 146.6(8)
C38 C39 C40 O2 36.2(9)
